data_6000211
loop_
_publ_author_name
'Valente, E. J.'
'Zubkowski, J. D.'
'Lee, K. S.'
'Driessen, R. A. J.'
'Goubitz, K.'
'Numan, M.'
'Schenk, H.'
'Lee, H. J.'
'Ko, D. H.'

_publ_section_title
;
 9\a-fluoro-11\b,17\a,21-trihydroxy-1,4-pregnadiene-3,20-dione-21-acetate
 (9-fluoroprednisolone-21-acetate)
;
_journal_issue 4
_journal_name_full 'Journal of Chemical Crystallography'
_journal_page_first 219
_journal_page_last 222
_journal_paper_doi 10.1007/BF02575958
_journal_volume 27
_journal_year 1997
_chemical_formula_sum 'C23 H29 F O6'
_space_group_name_H-M_alt 'P 41 21 2'
_cell_angle_alpha 90.000
_cell_angle_beta 90.000
_cell_angle_gamma 90.000
_cell_length_a 9.2140
_cell_length_b 9.2140
_cell_length_c 49.4520
_cell_volume 4198.37
_cod_database_code 6000211

loop_
_atom_site_label
_atom_site_fract_x
_atom_site_fract_y
_atom_site_fract_z
? ? ? ?
